data_8102871
loop_
_publ_author_name
'Kwang Ha'

_publ_section_title
;
 Crystal structure of
 N,N'-bis(3-ethoxy-2-hydroxybenzylidene)propane-1,3-diamine, C21H26N2O4
;
_journal_issue 4
_journal_name_full 'Zeitschrift f\"ur Kristallographie - New Crystal Structures'
_journal_page_first 737
_journal_volume 225
_journal_year 2010
_chemical_formula_moiety 'C21 H26 N2 O4'
_chemical_formula_sum 'C21 H26 N2 O4'
_chemical_formula_weight 370.44
_chemical_name_systematic
; 
N,N'-Bis(3-ethoxy-2-hydroxybenzylidene)propane-1,3-diamine
;
_space_group_IT_number 2
_symmetry_cell_setting triclinic
_symmetry_space_group_name_Hall '-P 1'
_symmetry_space_group_name_H-M 'P -1'
_atom_sites_solution_hydrogens geom
_atom_sites_solution_primary direct
_atom_sites_solution_secondary difmap
_audit_creation_method SHELXL-97
_cell_angle_alpha 93.363(4)
_cell_angle_beta 91.696(4)
_cell_angle_gamma 98.099(4)
_cell_formula_units_Z 2
_cell_length_a 7.0100(12)
_cell_length_b 7.9490(13)
_cell_length_c 18.280(3)
_cell_measurement_reflns_used 1479
_cell_measurement_temperature 200(2)
_cell_measurement_theta_max 26.89
_cell_measurement_theta_min 2.23
_cell_volume 1006.0(3)
_computing_cell_refinement 'SAINT (Bruker, 2000)'
_computing_data_collection 'SMART (Bruker, 2000)'
_computing_data_reduction 'SAINT (Bruker, 2000)'
_computing_molecular_graphics 'ORTEP-III (Farrugia, 1997)'
_computing_publication_material SHELXL97
_computing_structure_refinement 'SHELXL-97 (Sheldrick, 1997)'
_computing_structure_solution 'SHELXS-97 (Sheldrick, 1997)'
_diffrn_ambient_temperature 200(2)
_diffrn_measured_fraction_theta_full 0.983
_diffrn_measured_fraction_theta_max 0.983
_diffrn_measurement_device_type 'Bruker SMART 1000 CCD'
_diffrn_measurement_method '\f and \w scans'
_diffrn_radiation_monochromator graphite
_diffrn_radiation_source 'fine-focus sealed tube'
_diffrn_radiation_type MoK\a
_diffrn_radiation_wavelength 0.71073
_diffrn_reflns_av_R_equivalents 0.0369
_diffrn_reflns_av_sigmaI/netI 0.0937
_diffrn_reflns_limit_h_max 9
_diffrn_reflns_limit_h_min -9
_diffrn_reflns_limit_k_max 10
_diffrn_reflns_limit_k_min -8
_diffrn_reflns_limit_l_max 23
_diffrn_reflns_limit_l_min -24
_diffrn_reflns_number 7603
_diffrn_reflns_theta_full 28.35
_diffrn_reflns_theta_max 28.35
_diffrn_reflns_theta_min 2.23
_diffrn_standards_decay_% 0
_diffrn_standards_interval_count 0
_diffrn_standards_interval_time 0
_diffrn_standards_number 0
_exptl_absorpt_coefficient_mu 0.085
_exptl_absorpt_correction_T_max 1.000
_exptl_absorpt_correction_T_min 0.873
_exptl_absorpt_correction_type multi-scan
_exptl_absorpt_process_details SADABS
_exptl_crystal_colour yellow
_exptl_crystal_density_diffrn 1.223
_exptl_crystal_density_method 'not measured'
_exptl_crystal_description stick
_exptl_crystal_F_000 396
_exptl_crystal_size_max 0.27
_exptl_crystal_size_mid 0.21
_exptl_crystal_size_min 0.11
_refine_diff_density_max 0.214
_refine_diff_density_min -0.228
_refine_diff_density_rms 0.051
_refine_ls_extinction_coef 0.016(2)
_refine_ls_extinction_expression Fc^*^=kFc[1+0.001xFc^2^\l^3^/sin(2\q)]^-1/4^
_refine_ls_extinction_method SHELXL
_refine_ls_goodness_of_fit_ref 1.035
_refine_ls_hydrogen_treatment constr
_refine_ls_matrix_type full
_refine_ls_number_parameters 249
_refine_ls_number_reflns 4941
_refine_ls_number_restraints 0
_refine_ls_restrained_S_all 1.035
_refine_ls_R_factor_all 0.1507
_refine_ls_R_factor_gt 0.0625
_refine_ls_shift/su_max 0.000
_refine_ls_shift/su_mean 0.000
_refine_ls_structure_factor_coef Fsqd
_refine_ls_weighting_details 'calc w=1/[\s^2^(Fo^2^)+(0.0504P)^2^+0.0228P] where P=(Fo^2^+2Fc^2^)/3'
_refine_ls_weighting_scheme calc
_refine_ls_wR_factor_gt 0.1165
_refine_ls_wR_factor_ref 0.1672
_reflns_number_gt 2345
_reflns_number_total 4941
_reflns_threshold_expression >2sigma(I)
_cod_data_source_file 1267-3225.cff
_cod_data_source_block etosalpn
_cod_depositor_comments
;
The following automatic conversions were performed:
'_symmetry_cell_setting' value 'Triclinic' changed to 'triclinic'
according to '/home/saulius/struct/CIF-dictionaries/cif_core.dic'
dictionary named 'cif_core.dic' version 2.4.1 from
2010-06-29.

'_exptl_absorpt_correction_type' value 'Multi-scan' changed
to 'multi-scan' according to
'/home/saulius/struct/CIF-dictionaries/cif_core.dic' dictionary named
'cif_core.dic' version 2.4.1 from 2010-06-29.

Automatic conversion script
Id: cif_fix_enum 1555 2011-01-17 13:19:09Z saulius 
;
_cod_database_code 8102871

loop_
_symmetry_equiv_pos_as_xyz
'x, y, z'
'-x, -y, -z'

loop_
_atom_site_label
_atom_site_type_symbol
_atom_site_fract_x
_atom_site_fract_y
_atom_site_fract_z
_atom_site_U_iso_or_equiv
_atom_site_adp_type
_atom_site_occupancy
_atom_site_symmetry_multiplicity
_atom_site_calc_flag
_atom_site_refinement_flags
_atom_site_disorder_assembly
_atom_site_disorder_group
O1 O 0.1260(2) 0.0794(3) 0.16681(10) 0.0484(5) Uani 1 1 d . . .
H1O H 0.1351 0.0276 0.2052 0.073 Uiso 1 1 calc R . .
O2 O 0.0482(3) 0.2152(2) 0.04527(10) 0.0505(5) Uani 1 1 d . . .
O3 O 0.4780(3) 0.2312(2) 0.59527(10) 0.0465(5) Uani 1 1 d . . .
H3O H 0.4431 0.1801 0.5545 0.070 Uiso 1 1 calc R . .
O4 O 0.5497(3) 0.4180(2) 0.71904(10) 0.0509(5) Uani 1 1 d . . .
N1 N 0.0144(3) -0.0883(3) 0.27528(11) 0.0404(6) Uani 1 1 d . . .
N2 N 0.3135(3) 0.1851(3) 0.46487(11) 0.0397(6) Uani 1 1 d . . .
C1 C -0.2090(4) 0.0106(3) 0.19291(14) 0.0351(6) Uani 1 1 d . . .
C2 C -0.0614(4) 0.0831(3) 0.14940(14) 0.0373(6) Uani 1 1 d . . .
C3 C -0.1080(4) 0.1560(3) 0.08437(14) 0.0384(6) Uani 1 1 d . . .
C4 C -0.2979(4) 0.1606(3) 0.06494(15) 0.0443(7) Uani 1 1 d . . .
H4 H -0.3292 0.2098 0.0208 0.053 Uiso 1 1 calc R . .
C5 C -0.4452(4) 0.0941(3) 0.10903(16) 0.0456(7) Uani 1 1 d . . .
H5 H -0.5757 0.1006 0.0955 0.055 Uiso 1 1 calc R . .
C6 C -0.4016(4) 0.0192(3) 0.17211(15) 0.0422(7) Uani 1 1 d . . .
H6 H -0.5024 -0.0271 0.2018 0.051 Uiso 1 1 calc R . .
C7 C 0.0144(4) 0.2690(3) -0.02638(15) 0.0475(7) Uani 1 1 d . . .
H7A H -0.0632 0.3639 -0.0240 0.057 Uiso 1 1 calc R . .
H7B H -0.0565 0.1737 -0.0580 0.057 Uiso 1 1 calc R . .
C8 C 0.2078(4) 0.3261(4) -0.05676(16) 0.0568(9) Uani 1 1 d . . .
H8A H 0.2756 0.4216 -0.0255 0.085 Uiso 1 1 calc R . .
H8B H 0.1902 0.3624 -0.1065 0.085 Uiso 1 1 calc R . .
H8C H 0.2839 0.2316 -0.0581 0.085 Uiso 1 1 calc R . .
C9 C -0.1613(4) -0.0796(3) 0.25659(14) 0.0401(7) Uani 1 1 d . . .
H9 H -0.2620 -0.1327 0.2847 0.048 Uiso 1 1 calc R . .
C10 C 0.0589(4) -0.1803(3) 0.33894(14) 0.0427(7) Uani 1 1 d . . .
H10A H 0.1711 -0.2400 0.3290 0.051 Uiso 1 1 calc R . .
H10B H -0.0524 -0.2669 0.3480 0.051 Uiso 1 1 calc R . .
C11 C 0.1042(4) -0.0591(3) 0.40683(14) 0.0399(7) Uani 1 1 d . . .
H11A H -0.0145 -0.0130 0.4209 0.048 Uiso 1 1 calc R . .
H11B H 0.1451 -0.1234 0.4479 0.048 Uiso 1 1 calc R . .
C12 C 0.2611(4) 0.0877(3) 0.39522(13) 0.0390(7) Uani 1 1 d . . .
H12A H 0.3757 0.0433 0.3756 0.047 Uiso 1 1 calc R . .
H12B H 0.2146 0.1623 0.3592 0.047 Uiso 1 1 calc R . .
C13 C 0.2640(3) 0.3330(3) 0.47418(14) 0.0366(6) Uani 1 1 d . . .
H13 H 0.2008 0.3780 0.4346 0.044 Uiso 1 1 calc R . .
C14 C 0.3006(3) 0.4353(3) 0.54306(14) 0.0334(6) Uani 1 1 d . . .
C15 C 0.4067(4) 0.3804(3) 0.60075(14) 0.0344(6) Uani 1 1 d . . .
C16 C 0.4410(4) 0.4814(3) 0.66676(14) 0.0378(6) Uani 1 1 d . . .
C17 C 0.3622(4) 0.6306(3) 0.67542(16) 0.0470(7) Uani 1 1 d . . .
H17 H 0.3802 0.6966 0.7208 0.056 Uiso 1 1 calc R . .
C18 C 0.2567(4) 0.6845(3) 0.61807(17) 0.0520(8) Uani 1 1 d . . .
H18 H 0.2043 0.7881 0.6243 0.062 Uiso 1 1 calc R . .
C19 C 0.2274(4) 0.5898(3) 0.55249(16) 0.0444(7) Uani 1 1 d . . .
H19 H 0.1570 0.6292 0.5133 0.053 Uiso 1 1 calc R . .
C20 C 0.6039(5) 0.5242(4) 0.78477(16) 0.0620(9) Uani 1 1 d . . .
H20A H 0.4882 0.5399 0.8127 0.074 Uiso 1 1 calc R . .
H20B H 0.6677 0.6375 0.7723 0.074 Uiso 1 1 calc R . .
C21 C 0.7393(6) 0.4388(4) 0.8297(2) 0.1010(15) Uani 1 1 d . . .
H21A H 0.6747 0.3270 0.8420 0.152 Uiso 1 1 calc R . .
H21B H 0.7784 0.5090 0.8750 0.152 Uiso 1 1 calc R . .
H21C H 0.8535 0.4243 0.8017 0.152 Uiso 1 1 calc R . .

loop_
_atom_site_aniso_label
_atom_site_aniso_U_11
_atom_site_aniso_U_22
_atom_site_aniso_U_33
_atom_site_aniso_U_23
_atom_site_aniso_U_13
_atom_site_aniso_U_12
O1 0.0291(11) 0.0709(14) 0.0434(13) 0.0022(10) -0.0019(8) 0.0023(9)
O2 0.0415(12) 0.0665(13) 0.0405(12) 0.0062(10) 0.0037(9) -0.0041(10)
O3 0.0622(13) 0.0351(11) 0.0435(12) -0.0063(8) -0.0116(10) 0.0178(9)
O4 0.0677(14) 0.0434(11) 0.0398(12) -0.0087(9) -0.0149(10) 0.0097(10)
N1 0.0372(13) 0.0455(14) 0.0363(13) -0.0060(10) -0.0020(10) 0.0027(11)
N2 0.0452(14) 0.0344(12) 0.0397(14) -0.0001(10) -0.0005(11) 0.0081(10)
C1 0.0323(14) 0.0381(15) 0.0327(15) -0.0097(11) 0.0026(11) 0.0016(11)
C2 0.0295(14) 0.0411(15) 0.0393(16) -0.0098(12) 0.0014(12) 0.0029(12)
C3 0.0341(15) 0.0427(16) 0.0356(16) -0.0032(12) 0.0034(12) -0.0018(12)
C4 0.0431(17) 0.0461(17) 0.0427(17) -0.0028(13) -0.0029(13) 0.0062(13)
C5 0.0314(15) 0.0511(18) 0.0533(19) -0.0079(14) 0.0002(13) 0.0079(13)
C6 0.0323(15) 0.0499(17) 0.0431(17) -0.0086(13) 0.0063(13) 0.0048(12)
C7 0.061(2) 0.0437(17) 0.0385(17) -0.0022(13) 0.0050(14) 0.0096(14)
C8 0.068(2) 0.0481(18) 0.054(2) 0.0026(14) 0.0219(17) 0.0025(16)
C9 0.0396(16) 0.0380(15) 0.0399(17) -0.0074(12) 0.0079(13) -0.0008(12)
C10 0.0442(17) 0.0392(16) 0.0439(17) 0.0037(13) 0.0008(13) 0.0024(13)
C11 0.0446(17) 0.0403(16) 0.0347(15) 0.0017(12) -0.0001(12) 0.0065(13)
C12 0.0452(17) 0.0391(15) 0.0316(15) -0.0037(12) -0.0041(12) 0.0059(13)
C13 0.0308(14) 0.0380(15) 0.0410(16) 0.0065(12) 0.0001(12) 0.0034(12)
C14 0.0306(14) 0.0311(14) 0.0386(15) 0.0021(11) 0.0015(11) 0.0050(11)
C15 0.0360(15) 0.0269(13) 0.0410(16) 0.0007(11) 0.0038(12) 0.0068(11)
C16 0.0386(16) 0.0341(15) 0.0392(16) -0.0004(12) 0.0007(12) 0.0018(12)
C17 0.0509(18) 0.0408(17) 0.0480(19) -0.0107(14) 0.0027(15) 0.0075(14)
C18 0.0504(19) 0.0365(16) 0.069(2) -0.0097(15) -0.0019(16) 0.0132(14)
C19 0.0407(17) 0.0343(15) 0.060(2) 0.0064(14) -0.0013(14) 0.0119(13)
C20 0.088(3) 0.053(2) 0.0403(19) -0.0140(15) -0.0153(17) 0.0044(17)
C21 0.157(4) 0.072(3) 0.069(3) -0.020(2) -0.064(3) 0.024(3)

loop_
_atom_type_symbol
_atom_type_description
_atom_type_scat_dispersion_real
_atom_type_scat_dispersion_imag
_atom_type_scat_source
C C 0.0033 0.0016 'International Tables Vol C Tables 4.2.6.8 and 6.1.1.4'
H H 0.0000 0.0000 'International Tables Vol C Tables 4.2.6.8 and 6.1.1.4'
N N 0.0061 0.0033 'International Tables Vol C Tables 4.2.6.8 and 6.1.1.4'
O O 0.0106 0.0060 'International Tables Vol C Tables 4.2.6.8 and 6.1.1.4'

loop_
_geom_angle_atom_site_label_1
_geom_angle_atom_site_label_2
_geom_angle_atom_site_label_3
_geom_angle
_geom_angle_site_symmetry_1
_geom_angle_site_symmetry_3
_geom_angle_publ_flag
C2 O1 H1O 109.5 . . ?
C3 O2 C7 118.1(2) . . ?
C15 O3 H3O 109.5 . . ?
C16 O4 C20 117.2(2) . . ?
C9 N1 C10 120.1(2) . . ?
C13 N2 C12 118.6(2) . . ?
C2 C1 C6 119.2(3) . . ?
C2 C1 C9 119.8(2) . . ?
C6 C1 C9 121.0(2) . . ?
O1 C2 C3 118.3(2) . . ?
O1 C2 C1 121.8(3) . . ?
C3 C2 C1 119.8(2) . . ?
O2 C3 C4 126.2(3) . . ?
O2 C3 C2 114.2(2) . . ?
C4 C3 C2 119.7(2) . . ?
C3 C4 C5 120.9(3) . . ?
C3 C4 H4 119.5 . . ?
C5 C4 H4 119.5 . . ?
C6 C5 C4 120.0(3) . . ?
C6 C5 H5 120.0 . . ?
C4 C5 H5 120.0 . . ?
C5 C6 C1 120.4(3) . . ?
C5 C6 H6 119.8 . . ?
C1 C6 H6 119.8 . . ?
O2 C7 C8 107.2(2) . . ?
O2 C7 H7A 110.3 . . ?
C8 C7 H7A 110.3 . . ?
O2 C7 H7B 110.3 . . ?
C8 C7 H7B 110.3 . . ?
H7A C7 H7B 108.5 . . ?
C7 C8 H8A 109.5 . . ?
C7 C8 H8B 109.5 . . ?
H8A C8 H8B 109.5 . . ?
C7 C8 H8C 109.5 . . ?
H8A C8 H8C 109.5 . . ?
H8B C8 H8C 109.5 . . ?
N1 C9 C1 121.0(2) . . ?
N1 C9 H9 119.5 . . ?
C1 C9 H9 119.5 . . ?
N1 C10 C11 111.0(2) . . ?
N1 C10 H10A 109.4 . . ?
C11 C10 H10A 109.4 . . ?
N1 C10 H10B 109.4 . . ?
C11 C10 H10B 109.4 . . ?
H10A C10 H10B 108.0 . . ?
C12 C11 C10 112.9(2) . . ?
C12 C11 H11A 109.0 . . ?
C10 C11 H11A 109.0 . . ?
C12 C11 H11B 109.0 . . ?
C10 C11 H11B 109.0 . . ?
H11A C11 H11B 107.8 . . ?
N2 C12 C11 109.5(2) . . ?
N2 C12 H12A 109.8 . . ?
C11 C12 H12A 109.8 . . ?
N2 C12 H12B 109.8 . . ?
C11 C12 H12B 109.8 . . ?
H12A C12 H12B 108.2 . . ?
N2 C13 C14 122.4(2) . . ?
N2 C13 H13 118.8 . . ?
C14 C13 H13 118.8 . . ?
C15 C14 C19 119.2(2) . . ?
C15 C14 C13 120.8(2) . . ?
C19 C14 C13 120.0(2) . . ?
O3 C15 C14 121.8(2) . . ?
O3 C15 C16 118.2(2) . . ?
C14 C15 C16 119.9(2) . . ?
O4 C16 C17 125.1(2) . . ?
O4 C16 C15 115.3(2) . . ?
C17 C16 C15 119.7(3) . . ?
C16 C17 C18 120.2(3) . . ?
C16 C17 H17 119.9 . . ?
C18 C17 H17 119.9 . . ?
C19 C18 C17 120.7(3) . . ?
C19 C18 H18 119.6 . . ?
C17 C18 H18 119.6 . . ?
C18 C19 C14 120.2(3) . . ?
C18 C19 H19 119.9 . . ?
C14 C19 H19 119.9 . . ?
O4 C20 C21 108.0(2) . . ?
O4 C20 H20A 110.1 . . ?
C21 C20 H20A 110.1 . . ?
O4 C20 H20B 110.1 . . ?
C21 C20 H20B 110.1 . . ?
H20A C20 H20B 108.4 . . ?
C20 C21 H21A 109.5 . . ?
C20 C21 H21B 109.5 . . ?
H21A C21 H21B 109.5 . . ?
C20 C21 H21C 109.5 . . ?
H21A C21 H21C 109.5 . . ?
H21B C21 H21C 109.5 . . ?

loop_
_geom_bond_atom_site_label_1
_geom_bond_atom_site_label_2
_geom_bond_distance
_geom_bond_site_symmetry_2
_geom_bond_publ_flag
O1 C2 1.347(3) . ?
O1 H1O 0.8400 . ?
O2 C3 1.368(3) . ?
O2 C7 1.425(3) . ?
O3 C15 1.350(3) . ?
O3 H3O 0.8400 . ?
O4 C16 1.367(3) . ?
O4 C20 1.437(3) . ?
N1 C9 1.281(3) . ?
N1 C10 1.459(3) . ?
N2 C13 1.275(3) . ?
N2 C12 1.460(3) . ?
C1 C2 1.403(3) . ?
C1 C6 1.404(3) . ?
C1 C9 1.457(4) . ?
C2 C3 1.402(4) . ?
C3 C4 1.374(4) . ?
C4 C5 1.393(4) . ?
C4 H4 0.9500 . ?
C5 C6 1.374(4) . ?
C5 H5 0.9500 . ?
C6 H6 0.9500 . ?
C7 C8 1.501(4) . ?
C7 H7A 0.9900 . ?
C7 H7B 0.9900 . ?
C8 H8A 0.9800 . ?
C8 H8B 0.9800 . ?
C8 H8C 0.9800 . ?
C9 H9 0.9500 . ?
C10 C11 1.523(3) . ?
C10 H10A 0.9900 . ?
C10 H10B 0.9900 . ?
C11 C12 1.516(3) . ?
C11 H11A 0.9900 . ?
C11 H11B 0.9900 . ?
C12 H12A 0.9900 . ?
C12 H12B 0.9900 . ?
C13 C14 1.454(3) . ?
C13 H13 0.9500 . ?
C14 C15 1.398(3) . ?
C14 C19 1.400(3) . ?
C15 C16 1.405(3) . ?
C16 C17 1.380(3) . ?
C17 C18 1.387(4) . ?
C17 H17 0.9500 . ?
C18 C19 1.372(4) . ?
C18 H18 0.9500 . ?
C19 H19 0.9500 . ?
C20 C21 1.496(4) . ?
C20 H20A 0.9900 . ?
C20 H20B 0.9900 . ?
C21 H21A 0.9800 . ?
C21 H21B 0.9800 . ?
C21 H21C 0.9800 . ?

loop_
_geom_hbond_atom_site_label_D
_geom_hbond_atom_site_label_H
_geom_hbond_atom_site_label_A
_geom_hbond_distance_DH
_geom_hbond_distance_HA
_geom_hbond_distance_DA
_geom_hbond_angle_DHA
_geom_hbond_site_symmetry_A
O1 H1O N1 0.84 1.79 2.536(3) 147.7 .
O3 H3O N2 0.84 1.86 2.600(3) 147.0 .
C5 H5 O1 0.95 2.49 3.204(3) 132.3 1_455

loop_
_geom_torsion_atom_site_label_1
_geom_torsion_atom_site_label_2
_geom_torsion_atom_site_label_3
_geom_torsion_atom_site_label_4
_geom_torsion
_geom_torsion_site_symmetry_1
_geom_torsion_site_symmetry_2
_geom_torsion_site_symmetry_3
_geom_torsion_site_symmetry_4
_geom_torsion_publ_flag
C6 C1 C2 O1 179.7(2) . . . . ?
C9 C1 C2 O1 -3.4(3) . . . . ?
C6 C1 C2 C3 -2.8(3) . . . . ?
C9 C1 C2 C3 174.1(2) . . . . ?
C7 O2 C3 C4 -7.9(4) . . . . ?
C7 O2 C3 C2 171.2(2) . . . . ?
O1 C2 C3 O2 0.4(3) . . . . ?
C1 C2 C3 O2 -177.2(2) . . . . ?
O1 C2 C3 C4 179.6(2) . . . . ?
C1 C2 C3 C4 2.0(4) . . . . ?
O2 C3 C4 C5 179.2(2) . . . . ?
C2 C3 C4 C5 0.1(4) . . . . ?
C3 C4 C5 C6 -1.5(4) . . . . ?
C4 C5 C6 C1 0.6(4) . . . . ?
C2 C1 C6 C5 1.5(4) . . . . ?
C9 C1 C6 C5 -175.3(2) . . . . ?
C3 O2 C7 C8 -179.7(2) . . . . ?
C10 N1 C9 C1 -179.6(2) . . . . ?
C2 C1 C9 N1 2.7(4) . . . . ?
C6 C1 C9 N1 179.5(2) . . . . ?
C9 N1 C10 C11 -96.3(3) . . . . ?
N1 C10 C11 C12 -53.7(3) . . . . ?
C13 N2 C12 C11 -108.7(3) . . . . ?
C10 C11 C12 N2 -172.7(2) . . . . ?
C12 N2 C13 C14 176.6(2) . . . . ?
N2 C13 C14 C15 5.2(4) . . . . ?
N2 C13 C14 C19 -174.1(2) . . . . ?
C19 C14 C15 O3 178.8(2) . . . . ?
C13 C14 C15 O3 -0.4(4) . . . . ?
C19 C14 C15 C16 -1.0(4) . . . . ?
C13 C14 C15 C16 179.8(2) . . . . ?
C20 O4 C16 C17 -7.4(4) . . . . ?
C20 O4 C16 C15 174.3(2) . . . . ?
O3 C15 C16 O4 1.5(3) . . . . ?
C14 C15 C16 O4 -178.6(2) . . . . ?
O3 C15 C16 C17 -176.9(2) . . . . ?
C14 C15 C16 C17 3.0(4) . . . . ?
O4 C16 C17 C18 178.9(3) . . . . ?
C15 C16 C17 C18 -2.9(4) . . . . ?
C16 C17 C18 C19 0.8(4) . . . . ?
C17 C18 C19 C14 1.2(4) . . . . ?
C15 C14 C19 C18 -1.1(4) . . . . ?
C13 C14 C19 C18 178.1(2) . . . . ?
C16 O4 C20 C21 -173.6(3) . . . . ?

loop_
_cod_related_entry_id
_cod_related_entry_database
_cod_related_entry_code
1 ChemSpider 30654007
